data_7023502
loop_
_publ_author_name
'Li, Yan'
'Wang, Jinjin'
'Wu, Yile'
'Zhu, Hongping'
'Samuel, Prinson P.'
'Roesky, Herbert W.'

_publ_section_title
;
 Synthesis of metallasiloxanes of group 13-15 and their application in
 catalysis.
;
_journal_issue 37
_journal_name_full 'Dalton transactions (Cambridge, England : 2003)'
_journal_page_first 13715
_journal_page_last 13722
_journal_paper_doi 10.1039/c3dt51408k
_journal_volume 42
_journal_year 2013
_chemical_formula_sum 'C48 H89 Ge2 N3 O6 Si6'
_chemical_formula_weight 1117.94
_chemical_name_systematic
; 
 ? 
;
_space_group_IT_number 173
_symmetry_cell_setting hexagonal
_symmetry_space_group_name_Hall 'P 6c'
_symmetry_space_group_name_H-M 'P 63'
_atom_sites_solution_hydrogens geom
_atom_sites_solution_primary direct
_atom_sites_solution_secondary difmap
_audit_creation_method SHELXL-97
_cell_angle_alpha 90.00
_cell_angle_beta 90.00
_cell_angle_gamma 120.00
_cell_formula_units_Z 6
_cell_length_a 24.8315(3)
_cell_length_b 24.8315(3)
_cell_length_c 16.6832(3)
_cell_measurement_reflns_used 20344
_cell_measurement_temperature 173(2)
_cell_measurement_theta_max 29.1544
_cell_measurement_theta_min 2.7820
_cell_volume 8908.7(2)
_computing_cell_refinement CrysAlisPro
_computing_data_collection CrysAlisPro
_computing_data_reduction CrysAlisPro
_computing_molecular_graphics 'Bruker SHELXTL'
_computing_publication_material 'Bruker SHELXTL'
_computing_structure_refinement 'SHELXL-97 (Sheldrick, 1997)'
_computing_structure_solution 'SHELXS-97 (Sheldrick, 1990)'
_diffrn_ambient_temperature 173(2)
_diffrn_detector_area_resol_mean 16.1903
_diffrn_measured_fraction_theta_full 0.998
_diffrn_measured_fraction_theta_max 0.998
_diffrn_measurement_device_type 'Xcalibur, Sapphire3, Gemini ultra'
_diffrn_measurement_method 'phi and omega scans'
_diffrn_radiation_monochromator graphite
_diffrn_radiation_source 'Enhanced (Mo) X-ray Source'
_diffrn_radiation_type MoK\a
_diffrn_radiation_wavelength 0.71073
_diffrn_reflns_av_R_equivalents 0.0482
_diffrn_reflns_av_unetI/netI 0.0328
_diffrn_reflns_limit_h_max 29
_diffrn_reflns_limit_h_min -29
_diffrn_reflns_limit_k_max 29
_diffrn_reflns_limit_k_min -29
_diffrn_reflns_limit_l_max 19
_diffrn_reflns_limit_l_min -19
_diffrn_reflns_number 61089
_diffrn_reflns_theta_full 25.00
_diffrn_reflns_theta_max 25.00
_diffrn_reflns_theta_min 2.79
_exptl_absorpt_coefficient_mu 1.177
_exptl_absorpt_correction_T_max 0.7573
_exptl_absorpt_correction_T_min 0.6632
_exptl_absorpt_correction_type multi-scan
_exptl_absorpt_process_details empirical
_exptl_crystal_colour colorless
_exptl_crystal_density_diffrn 1.250
_exptl_crystal_density_meas ?
_exptl_crystal_density_method 'not measured'
_exptl_crystal_description block
_exptl_crystal_F_000 3564
_exptl_crystal_size_max 0.38
_exptl_crystal_size_mid 0.35
_exptl_crystal_size_min 0.25
_refine_diff_density_max 2.742
_refine_diff_density_min -4.661
_refine_diff_density_rms 0.118
_refine_ls_abs_structure_details 'Flack H D (1983), Acta Cryst. A39, 876-881'
_refine_ls_abs_structure_Flack 0.00
_refine_ls_extinction_method none
_refine_ls_goodness_of_fit_ref 1.215
_refine_ls_hydrogen_treatment 'refined in a riding mode to the carrier atom'
_refine_ls_matrix_type full
_refine_ls_number_parameters 547
_refine_ls_number_reflns 10449
_refine_ls_number_restraints 150
_refine_ls_restrained_S_all 1.208
_refine_ls_R_factor_all 0.0935
_refine_ls_R_factor_gt 0.0705
_refine_ls_shift/su_max 0.034
_refine_ls_shift/su_mean 0.002
_refine_ls_structure_factor_coef Fsqd
_refine_ls_weighting_details 'calc w=1/[\s^2^(Fo^2^)+(0.0542P)^2^+30.1078P] where P=(Fo^2^+2Fc^2^)/3'
_refine_ls_weighting_scheme calc
_refine_ls_wR_factor_gt 0.1702
_refine_ls_wR_factor_ref 0.1816
_reflns_number_gt 8113
_reflns_number_total 10449
_reflns_threshold_expression >2sigma(I)
_cod_data_source_file c3dt51408k.txt
_cod_data_source_block compound_3
_cod_depositor_comments
;
The following automatic conversions were performed:

'_symmetry_cell_setting' value 'Hexagonal' changed to 'hexagonal'
according to /home/saulius/struct/CIF-dictionaries/cif_core.dic
dictionary named 'cif_core.dic' version 2.4.2 from 2011-04-26.

Automatic conversion script
Id: cif_fix_values 1891 2012-01-12 08:04:46Z andrius 

The following automatic conversions were performed:

'_exptl_crystal_density_meas' value 'not measured' was changed to '?'
- the value is perceived as not measured.

Automatic conversion script
Id: cif_fix_values 3008 2015-01-20 13:52:24Z robertas 
;
_cod_original_sg_symbol_H-M P6(3)
_cod_database_code 7023502

loop_
_symmetry_equiv_pos_as_xyz
'x, y, z'
'-y, x-y, z'
'-x+y, -x, z'
'-x, -y, z+1/2'
'y, -x+y, z+1/2'
'x-y, x, z+1/2'

loop_
_atom_site_label
_atom_site_type_symbol
_atom_site_fract_x
_atom_site_fract_y
_atom_site_fract_z
_atom_site_U_iso_or_equiv
_atom_site_adp_type
_atom_site_occupancy
_atom_site_symmetry_multiplicity
_atom_site_calc_flag
_atom_site_refinement_flags
_atom_site_disorder_assembly
_atom_site_disorder_group
Ge1 Ge 0.3333 -0.3333 1.00069(15) 0.0495(5) Uani 1 3 d S . .
Ge2 Ge 0.3333 -0.3333 0.77447(15) 0.0581(6) Uani 1 3 d S . .
Ge3 Ge 0.3333 -0.3333 1.50424(15) 0.0503(5) Uani 1 3 d S . .
Ge4 Ge 0.3333 -0.3333 1.27864(14) 0.0522(6) Uani 1 3 d S . .
Ge5 Ge 0.0000 0.0000 0.56950(8) 0.0111(4) Uiso 1 3 d S . .
Ge6 Ge 0.0000 0.0000 0.34587(7) 0.0089(3) Uiso 1 3 d S . .
Si1 Si 0.22399(10) -0.35173(10) 0.8863(3) 0.0547(8) Uani 1 1 d . B .
Si3 Si 0.31455(10) -0.24246(11) 1.3938(3) 0.0522(8) Uani 1 1 d . A .
Si4 Si 0.26746(11) -0.14862(10) 1.3845(3) 0.0490(7) Uani 1 1 d . A .
Si5 Si -0.09177(8) -0.10991(8) 0.4579(2) 0.0175(3) Uani 1 1 d . . .
Si6 Si -0.18546(8) -0.25095(8) 0.4587(2) 0.0216(4) Uani 1 1 d . . .
N1 N 0.1473(3) -0.4094(3) 0.8880(8) 0.052(2) Uani 1 1 d . . .
N2 N 0.2564(3) -0.2239(3) 1.3918(7) 0.048(2) Uani 1 1 d . . .
N3 N -0.1101(2) -0.1863(2) 0.4586(6) 0.0173(11) Uani 1 1 d . . .
O1 O 0.2589(3) -0.3561(4) 0.9671(7) 0.062(2) Uani 1 1 d . . .
O2 O 0.2577(3) -0.3639(3) 0.8111(6) 0.061(2) Uani 1 1 d . . .
O3 O 0.3021(3) -0.2894(3) 1.4684(6) 0.054(2) Uani 1 1 d . . .
O4 O 0.3116(3) -0.2812(3) 1.3135(6) 0.061(2) Uani 1 1 d . . .
O5 O -0.0495(4) -0.0744(3) 0.5362(4) 0.0291(16) Uani 1 1 d . . .
O6 O -0.0494(3) -0.0747(3) 0.3782(5) 0.0305(17) Uani 1 1 d . . .
C10 C 0.2322(4) -0.2739(4) 0.8783(10) 0.068(4) Uani 1 1 d . . .
H10A H 0.2765 -0.2423 0.8776 0.102 Uiso 1 1 calc R B .
H10B H 0.2121 -0.2668 0.9244 0.102 Uiso 1 1 calc R . .
H10C H 0.2125 -0.2713 0.8287 0.102 Uiso 1 1 calc R . .
C11 C 0.1325(2) -0.47410(17) 0.8804(5) 0.052(3) Uani 1 1 d G B .
C12 C 0.1248(3) -0.5072(3) 0.9507(4) 0.056(3) Uani 1 1 d G . .
C13 C 0.1068(3) -0.5699(3) 0.9472(4) 0.047(3) Uani 1 1 d G B .
H13A H 0.1016 -0.5926 0.9952 0.056 Uiso 1 1 calc R . .
C14 C 0.0966(2) -0.59949(17) 0.8734(5) 0.050(3) Uani 1 1 d G . .
H14A H 0.0843 -0.6423 0.8710 0.060 Uiso 1 1 calc R B .
C15 C 0.1043(3) -0.5663(3) 0.8031(4) 0.051(3) Uani 1 1 d G B .
H15A H 0.0973 -0.5865 0.7526 0.061 Uiso 1 1 calc R . .
C16 C 0.1222(3) -0.5036(3) 0.8066(4) 0.041(2) Uiso 1 1 d G . .
C121 C 0.1361(5) -0.4780(5) 1.0334(9) 0.065(4) Uani 1 1 d D B .
H12A H 0.1503 -0.4328 1.0263 0.078 Uiso 1 1 calc R . .
C122 C 0.1868(5) -0.4831(5) 1.0839(8) 0.067(4) Uani 1 1 d D . .
H12B H 0.2256 -0.4654 1.0532 0.101 Uiso 1 1 calc R B .
H12C H 0.1723 -0.5269 1.0956 0.101 Uiso 1 1 calc R . .
H12D H 0.1940 -0.4601 1.1342 0.101 Uiso 1 1 calc R . .
C123 C 0.0751(5) -0.5076(6) 1.0891(10) 0.077(4) Uani 1 1 d D . .
H12E H 0.0417 -0.5047 1.0616 0.115 Uiso 1 1 calc R B .
H12F H 0.0847 -0.4848 1.1399 0.115 Uiso 1 1 calc R . .
H12G H 0.0615 -0.5514 1.0997 0.115 Uiso 1 1 calc R . .
C161 C 0.1306(5) -0.4700(5) 0.7289(8) 0.060(3) Uani 1 1 d . B .
H16A H 0.1458 -0.4253 0.7414 0.072 Uiso 1 1 calc R . .
C162 C 0.0700(6) -0.4952(6) 0.6804(10) 0.081(4) Uani 1 1 d . . .
H16B H 0.0383 -0.4931 0.7131 0.122 Uiso 1 1 calc R B .
H16C H 0.0553 -0.5385 0.6653 0.122 Uiso 1 1 calc R . .
H16D H 0.0778 -0.4701 0.6319 0.122 Uiso 1 1 calc R . .
C163 C 0.1780(6) -0.4732(6) 0.6753(9) 0.073(4) Uani 1 1 d . . .
H16E H 0.2177 -0.4562 0.7037 0.110 Uiso 1 1 calc R B .
H16F H 0.1837 -0.4488 0.6266 0.110 Uiso 1 1 calc R . .
H16G H 0.1634 -0.5165 0.6607 0.110 Uiso 1 1 calc R . .
C20 C 0.3917(5) -0.1722(5) 1.4046(10) 0.075(4) Uani 1 1 d . . .
H20A H 0.4238 -0.1840 1.4053 0.113 Uiso 1 1 calc R A .
H20B H 0.3931 -0.1511 1.4549 0.113 Uiso 1 1 calc R . .
H20C H 0.3990 -0.1441 1.3595 0.113 Uiso 1 1 calc R . .
C21 C 0.1917(3) -0.2760(4) 1.3798(7) 0.026(4) Uiso 0.508(17) 1 d PG A 2
C22 C 0.1606(4) -0.3000(4) 1.3078(6) 0.013(3) Uiso 0.508(17) 1 d PGD A 2
C23 C 0.0978(4) -0.3444(5) 1.3080(6) 0.024(4) Uiso 0.508(17) 1 d PG A 2
H23A H 0.0766 -0.3607 1.2587 0.029 Uiso 0.508(17) 1 calc PR A 2
C24 C 0.0659(3) -0.3648(4) 1.3801(7) 0.019(3) Uiso 0.508(17) 1 d PG A 2
H24A H 0.0229 -0.3951 1.3803 0.023 Uiso 0.508(17) 1 calc PR A 2
C25 C 0.0969(4) -0.3409(4) 1.4521(6) 0.013(3) Uiso 0.508(17) 1 d PG A 2
H25A H 0.0752 -0.3548 1.5015 0.015 Uiso 0.508(17) 1 calc PR A 2
C26 C 0.1598(4) -0.2965(5) 1.4520(6) 0.036(4) Uiso 0.508(17) 1 d PGD A 2
C221 C 0.1919(7) -0.2808(7) 1.2289(9) 0.017(4) Uiso 0.508(17) 1 d PD A 2
H22A H 0.2367 -0.2493 1.2381 0.020 Uiso 0.508(17) 1 calc PR A 2
C222 C 0.1888(11) -0.3364(10) 1.1799(15) 0.045(5) Uiso 0.508(17) 1 d P A 2
H22B H 0.2070 -0.3565 1.2117 0.068 Uiso 0.508(17) 1 calc PR A 2
H22C H 0.2122 -0.3207 1.1298 0.068 Uiso 0.508(17) 1 calc PR A 2
H22D H 0.1453 -0.3667 1.1677 0.068 Uiso 0.508(17) 1 calc PR A 2
C223 C 0.1640(10) -0.2520(10) 1.1736(14) 0.044(5) Uiso 0.508(17) 1 d P A 2
H22E H 0.1642 -0.2170 1.2009 0.066 Uiso 0.508(17) 1 calc PR A 2
H22F H 0.1212 -0.2834 1.1600 0.066 Uiso 0.508(17) 1 calc PR A 2
H22G H 0.1888 -0.2372 1.1244 0.066 Uiso 0.508(17) 1 calc PR A 2
C261 C 0.1903(8) -0.2733(7) 1.5337(12) 0.020(4) Uiso 0.508(17) 1 d PD A 2
H26A H 0.2353 -0.2437 1.5224 0.024 Uiso 0.508(17) 1 calc PR A 2
C262 C 0.1892(9) -0.3235(9) 1.5870(13) 0.036(5) Uiso 0.508(17) 1 d P A 2
H26B H 0.2042 -0.3472 1.5566 0.054 Uiso 0.508(17) 1 calc PR A 2
H26C H 0.1465 -0.3516 1.6051 0.054 Uiso 0.508(17) 1 calc PR A 2
H26D H 0.2161 -0.3042 1.6336 0.054 Uiso 0.508(17) 1 calc PR A 2
C263 C 0.1660(11) -0.2342(11) 1.5808(15) 0.046(6) Uiso 0.508(17) 1 d P A 2
H26E H 0.1672 -0.2021 1.5454 0.069 Uiso 0.508(17) 1 calc PR A 2
H26F H 0.1925 -0.2144 1.6276 0.069 Uiso 0.508(17) 1 calc PR A 2
H26G H 0.1231 -0.2618 1.5985 0.069 Uiso 0.508(17) 1 calc PR A 2
C21A C 0.1912(4) -0.2744(5) 1.4082(8) 0.021(4) Uiso 0.492(17) 1 d PG A 1
C22A C 0.1556(5) -0.3025(6) 1.3404(7) 0.039(5) Uiso 0.492(17) 1 d PGD A 1
C23A C 0.0932(5) -0.3474(5) 1.3482(7) 0.034(4) Uiso 0.492(17) 1 d PG A 1
H23B H 0.0689 -0.3666 1.3018 0.040 Uiso 0.492(17) 1 calc PR A 1
C24A C 0.0664(4) -0.3642(5) 1.4238(8) 0.024(4) Uiso 0.492(17) 1 d PG A 1
H24B H 0.0238 -0.3949 1.4291 0.029 Uiso 0.492(17) 1 calc PR A 1
C25A C 0.1020(4) -0.3361(5) 1.4916(7) 0.034(4) Uiso 0.492(17) 1 d PG A 1
H25B H 0.0837 -0.3476 1.5433 0.040 Uiso 0.492(17) 1 calc PR A 1
C26A C 0.1643(4) -0.2912(5) 1.4839(7) 0.012(3) Uiso 0.492(17) 1 d PGD A 1
C22D C 0.1557(12) -0.2567(12) 1.2077(17) 0.060(7) Uiso 0.492(17) 1 d PD A 1
H22H H 0.1540 -0.2229 1.2359 0.091 Uiso 0.492(17) 1 calc PR A 1
H22I H 0.1137 -0.2880 1.1908 0.091 Uiso 0.492(17) 1 calc PR A 1
H22J H 0.1826 -0.2399 1.1606 0.091 Uiso 0.492(17) 1 calc PR A 1
C22E C 0.1814(11) -0.3422(10) 1.2149(14) 0.047(6) Uiso 0.492(17) 1 d PD A 1
H22K H 0.1974 -0.3639 1.2475 0.071 Uiso 0.492(17) 1 calc PR A 1
H22L H 0.2073 -0.3249 1.1670 0.071 Uiso 0.492(17) 1 calc PR A 1
H22M H 0.1385 -0.3715 1.1988 0.071 Uiso 0.492(17) 1 calc PR A 1
C22F C 0.1827(10) -0.2876(9) 1.2657(13) 0.041(5) Uiso 0.492(17) 1 d PD A 1
H22N H 0.2275 -0.2562 1.2743 0.049 Uiso 0.492(17) 1 calc PR A 1
C26D C 0.1984(8) -0.2647(8) 1.5645(12) 0.024(4) Uiso 0.492(17) 1 d PD A 1
H26H H 0.2433 -0.2347 1.5532 0.028 Uiso 0.492(17) 1 calc PR A 1
C26E C 0.1940(10) -0.3176(10) 1.6238(15) 0.044(5) Uiso 0.492(17) 1 d P A 1
H26I H 0.2166 -0.2983 1.6735 0.066 Uiso 0.492(17) 1 calc PR A 1
H26J H 0.2125 -0.3399 1.5980 0.066 Uiso 0.492(17) 1 calc PR A 1
H26K H 0.1503 -0.3468 1.6363 0.066 Uiso 0.492(17) 1 calc PR A 1
C26F C 0.1712(10) -0.2309(10) 1.6116(14) 0.038(5) Uiso 0.492(17) 1 d P A 1
H26L H 0.1691 -0.2002 1.5769 0.057 Uiso 0.492(17) 1 calc PR A 1
H26M H 0.1978 -0.2098 1.6579 0.057 Uiso 0.492(17) 1 calc PR A 1
H26N H 0.1294 -0.2611 1.6303 0.057 Uiso 0.492(17) 1 calc PR A 1
C27 C 0.1902(4) -0.1531(4) 1.3822(10) 0.061(3) Uani 1 1 d . . .
H27A H 0.1658 -0.1789 1.3369 0.091 Uiso 1 1 calc R A .
H27B H 0.1962 -0.1111 1.3762 0.091 Uiso 1 1 calc R . .
H27C H 0.1679 -0.1714 1.4323 0.091 Uiso 1 1 calc R . .
C28 C 0.3100(6) -0.1101(5) 1.2912(8) 0.060(3) Uani 1 1 d . . .
H28A H 0.2881 -0.1365 1.2450 0.090 Uiso 1 1 calc R A .
H28B H 0.3522 -0.1037 1.2938 0.090 Uiso 1 1 calc R . .
H28C H 0.3120 -0.0699 1.2855 0.090 Uiso 1 1 calc R . .
C29 C 0.3096(5) -0.0995(5) 1.4727(5) 0.040(2) Uani 1 1 d . . .
H29A H 0.3509 -0.0955 1.4764 0.060 Uiso 1 1 calc R A .
H29B H 0.2860 -0.1190 1.5216 0.060 Uiso 1 1 calc R . .
H29C H 0.3141 -0.0582 1.4664 0.060 Uiso 1 1 calc R . .
C30 C -0.1611(3) -0.1016(4) 0.4572(9) 0.0346(18) Uani 1 1 d . . .
H30A H -0.1484 -0.0573 0.4568 0.052 Uiso 1 1 calc R . .
H30B H -0.1860 -0.1212 0.5053 0.052 Uiso 1 1 calc R . .
H30C H -0.1859 -0.1217 0.4093 0.052 Uiso 1 1 calc R . .
C31 C -0.05987(18) -0.2005(2) 0.4554(4) 0.0175(14) Uani 1 1 d G . .
C32 C -0.0377(3) -0.2093(3) 0.3829(3) 0.0213(19) Uani 1 1 d G . .
C33 C 0.0071(3) -0.2273(3) 0.3824(4) 0.038(2) Uani 1 1 d G . .
H33A H 0.0222 -0.2333 0.3329 0.045 Uiso 1 1 calc R . .
C34 C 0.0296(2) -0.2365(2) 0.4543(5) 0.0343(18) Uiso 1 1 d G . .
H34A H 0.0602 -0.2489 0.4539 0.041 Uiso 1 1 calc R . .
C35 C 0.0074(3) -0.2277(3) 0.5267(4) 0.032(2) Uani 1 1 d G . .
H35A H 0.0228 -0.2341 0.5758 0.039 Uiso 1 1 calc R . .
C36 C -0.0373(3) -0.2097(3) 0.5273(3) 0.027(2) Uani 1 1 d G . .
C37 C -0.2309(5) -0.2515(5) 0.5477(8) 0.047(3) Uani 1 1 d . . .
H37A H -0.2089 -0.2510 0.5967 0.071 Uiso 1 1 calc R . .
H37B H -0.2720 -0.2891 0.5468 0.071 Uiso 1 1 calc R . .
H37C H -0.2358 -0.2147 0.5465 0.071 Uiso 1 1 calc R . .
C38 C -0.2272(5) -0.2530(5) 0.3625(6) 0.039(3) Uani 1 1 d . . .
H38A H -0.2024 -0.2523 0.3164 0.059 Uiso 1 1 calc R . .
H38B H -0.2329 -0.2168 0.3604 0.059 Uiso 1 1 calc R . .
H38C H -0.2679 -0.2911 0.3610 0.059 Uiso 1 1 calc R . .
C39 C -0.1807(4) -0.3233(4) 0.4641(8) 0.038(2) Uani 1 1 d . . .
H39A H -0.1571 -0.3251 0.4181 0.058 Uiso 1 1 calc R . .
H39B H -0.2227 -0.3596 0.4633 0.058 Uiso 1 1 calc R . .
H39C H -0.1597 -0.3234 0.5138 0.058 Uiso 1 1 calc R . .
C321 C -0.0589(5) -0.1998(5) 0.3013(7) 0.037(3) Uani 1 1 d . . .
H32A H -0.0900 -0.1861 0.3102 0.044 Uiso 1 1 calc R . .
C322 C -0.0904(6) -0.2597(5) 0.2551(7) 0.046(3) Uani 1 1 d . . .
H32B H -0.1038 -0.2525 0.2028 0.068 Uiso 1 1 calc R . .
H32C H -0.1267 -0.2906 0.2850 0.068 Uiso 1 1 calc R . .
H32D H -0.0612 -0.2750 0.2471 0.068 Uiso 1 1 calc R . .
C323 C -0.0048(6) -0.1490(6) 0.2559(7) 0.049(3) Uani 1 1 d . . .
H32E H -0.0191 -0.1435 0.2034 0.073 Uiso 1 1 calc R . .
H32F H 0.0274 -0.1605 0.2486 0.073 Uiso 1 1 calc R . .
H32G H 0.0124 -0.1101 0.2862 0.073 Uiso 1 1 calc R . .
C361 C -0.0573(5) -0.1983(5) 0.6117(6) 0.030(2) Uani 1 1 d . . .
H36A H -0.0876 -0.1835 0.6031 0.036 Uiso 1 1 calc R . .
C362 C -0.0905(7) -0.2589(6) 0.6622(8) 0.060(4) Uani 1 1 d . . .
H36B H -0.1026 -0.2499 0.7141 0.090 Uiso 1 1 calc R . .
H36C H -0.0621 -0.2751 0.6706 0.090 Uiso 1 1 calc R . .
H36D H -0.1276 -0.2899 0.6336 0.090 Uiso 1 1 calc R . .
C363 C -0.0027(5) -0.1482(5) 0.6602(7) 0.043(3) Uani 1 1 d . . .
H36E H 0.0193 -0.1102 0.6282 0.065 Uiso 1 1 calc R . .
H36F H 0.0260 -0.1632 0.6741 0.065 Uiso 1 1 calc R . .
H36G H -0.0184 -0.1394 0.7094 0.065 Uiso 1 1 calc R . .
Si2 Si 0.0844(6) -0.3954(6) 0.8823(12) 0.041(3) Uani 0.59(4) 1 d PDU B 2
C17 C 0.0101(7) -0.4701(7) 0.877(2) 0.042(4) Uani 0.59(4) 1 d PDU B 2
H17A H 0.0074 -0.4967 0.9217 0.063 Uiso 0.59(4) 1 calc PR B 2
H17B H 0.0084 -0.4911 0.8261 0.063 Uiso 0.59(4) 1 calc PR B 2
H17C H -0.0247 -0.4621 0.8791 0.063 Uiso 0.59(4) 1 calc PR B 2
C18 C 0.0885(12) -0.3431(11) 0.7995(19) 0.053(5) Uani 0.59(4) 1 d PDU B 2
H18A H 0.1279 -0.3038 0.8027 0.080 Uiso 0.59(4) 1 calc PR B 2
H18B H 0.0538 -0.3350 0.8045 0.080 Uiso 0.59(4) 1 calc PR B 2
H18C H 0.0858 -0.3631 0.7478 0.080 Uiso 0.59(4) 1 calc PR B 2
C19 C 0.0824(12) -0.3590(10) 0.9728(19) 0.053(5) Uani 0.59(4) 1 d PDU B 2
H19A H 0.0790 -0.3855 1.0184 0.079 Uiso 0.59(4) 1 calc PR B 2
H19B H 0.0464 -0.3529 0.9723 0.079 Uiso 0.59(4) 1 calc PR B 2
H19C H 0.1206 -0.3187 0.9778 0.079 Uiso 0.59(4) 1 calc PR B 2
Si2A Si 0.0825(10) -0.3980(10) 0.9126(16) 0.048(4) Uani 0.41(4) 1 d PDU B 1
C17A C 0.0088(16) -0.4760(15) 0.912(2) 0.055(9) Uiso 0.41(4) 1 d PDU B 1
H17D H 0.0093 -0.5011 0.9569 0.083 Uiso 0.41(4) 1 calc PR B 1
H17E H 0.0059 -0.4975 0.8614 0.083 Uiso 0.41(4) 1 calc PR B 1
H17F H -0.0272 -0.4701 0.9170 0.083 Uiso 0.41(4) 1 calc PR B 1
C18A C 0.0749(15) -0.3559(16) 0.824(2) 0.048(5) Uani 0.41(4) 1 d PDU B 1
H18D H 0.1119 -0.3145 0.8204 0.071 Uiso 0.41(4) 1 calc PR B 1
H18E H 0.0379 -0.3517 0.8308 0.071 Uiso 0.41(4) 1 calc PR B 1
H18F H 0.0708 -0.3794 0.7752 0.071 Uiso 0.41(4) 1 calc PR B 1
C19A C 0.0872(16) -0.3598(15) 1.009(2) 0.045(5) Uani 0.41(4) 1 d PDU B 1
H19D H 0.1251 -0.3190 1.0103 0.067 Uiso 0.41(4) 1 calc PR B 1
H19E H 0.0883 -0.3855 1.0529 0.067 Uiso 0.41(4) 1 calc PR B 1
H19F H 0.0508 -0.3547 1.0152 0.067 Uiso 0.41(4) 1 calc PR B 1

loop_
_atom_site_aniso_label
_atom_site_aniso_U_11
_atom_site_aniso_U_22
_atom_site_aniso_U_33
_atom_site_aniso_U_23
_atom_site_aniso_U_13
_atom_site_aniso_U_12
Ge1 0.0230(5) 0.0230(5) 0.1024(15) 0.000 0.000 0.0115(3)
Ge2 0.0366(7) 0.0366(7) 0.1010(17) 0.000 0.000 0.0183(3)
Ge3 0.0267(6) 0.0267(6) 0.0977(15) 0.000 0.000 0.0133(3)
Ge4 0.0288(6) 0.0288(6) 0.0990(17) 0.000 0.000 0.0144(3)
Si1 0.0170(11) 0.0166(11) 0.130(3) -0.0076(17) -0.0055(17) 0.0080(9)
Si3 0.0157(11) 0.0183(11) 0.122(3) -0.0067(17) -0.0032(17) 0.0081(9)
Si4 0.0218(12) 0.0154(11) 0.111(2) 0.0031(16) 0.0116(16) 0.0100(10)
Si5 0.0101(8) 0.0105(8) 0.0320(9) 0.0015(14) 0.0045(14) 0.0053(7)
Si6 0.0113(9) 0.0140(9) 0.0361(9) -0.0009(14) 0.0031(14) 0.0037(7)
N1 0.015(3) 0.015(3) 0.128(7) -0.015(5) -0.010(5) 0.008(3)
N2 0.018(3) 0.015(3) 0.112(7) -0.003(5) 0.000(5) 0.008(3)
N3 0.010(3) 0.011(3) 0.032(3) -0.005(4) 0.004(4) 0.006(2)
O1 0.019(3) 0.040(4) 0.123(7) 0.022(5) -0.007(4) 0.014(3)
O2 0.019(3) 0.029(4) 0.134(7) -0.020(4) -0.004(4) 0.010(3)
O3 0.028(3) 0.028(4) 0.109(7) 0.002(4) -0.001(4) 0.017(3)
O4 0.036(4) 0.028(4) 0.125(7) -0.020(4) -0.013(4) 0.020(3)
O5 0.038(4) 0.021(3) 0.026(4) -0.003(3) 0.001(3) 0.013(3)
O6 0.027(4) 0.008(3) 0.047(5) -0.003(3) -0.002(3) 0.002(3)
C10 0.022(4) 0.022(4) 0.153(12) -0.002(7) -0.001(7) 0.007(4)
C11 0.013(4) 0.014(4) 0.131(11) 0.009(6) 0.007(6) 0.008(3)
C12 0.010(4) 0.013(4) 0.144(10) -0.017(6) -0.001(5) 0.005(3)
C13 0.016(4) 0.025(5) 0.099(8) -0.001(5) 0.002(5) 0.010(4)
C14 0.018(4) 0.010(3) 0.118(9) -0.006(5) 0.000(5) 0.005(3)
C15 0.024(5) 0.027(5) 0.104(9) -0.008(5) -0.009(5) 0.014(4)
C121 0.026(5) 0.018(5) 0.151(13) 0.026(6) 0.015(6) 0.011(4)
C122 0.045(6) 0.039(6) 0.114(11) -0.005(6) -0.002(6) 0.018(5)
C123 0.041(6) 0.054(7) 0.125(12) 0.002(8) 0.014(7) 0.016(5)
C161 0.037(6) 0.030(5) 0.114(11) -0.001(5) -0.007(6) 0.016(4)
C162 0.054(7) 0.062(8) 0.123(12) 0.002(7) -0.026(8) 0.024(6)
C163 0.065(8) 0.046(6) 0.108(10) -0.013(6) -0.024(7) 0.027(6)
C20 0.024(5) 0.024(5) 0.179(14) -0.013(7) 0.003(8) 0.013(4)
C27 0.030(5) 0.023(4) 0.139(10) 0.013(6) 0.006(7) 0.020(4)
C28 0.051(7) 0.028(5) 0.104(10) 0.002(5) -0.002(6) 0.021(5)
C29 0.045(5) 0.033(5) 0.042(7) 0.002(4) 0.013(4) 0.019(4)
C30 0.017(3) 0.021(4) 0.073(5) 0.009(6) 0.007(6) 0.015(3)
C31 0.011(3) 0.009(3) 0.034(3) 0.010(4) -0.001(4) 0.006(2)
C32 0.021(4) 0.016(4) 0.022(4) 0.008(3) 0.013(3) 0.006(3)
C33 0.028(5) 0.023(5) 0.067(7) 0.007(5) 0.004(5) 0.016(4)
C35 0.020(4) 0.023(4) 0.057(6) 0.009(4) -0.011(4) 0.012(3)
C36 0.013(3) 0.008(3) 0.056(6) 0.006(4) 0.014(4) 0.002(3)
C37 0.022(5) 0.029(5) 0.087(9) -0.009(6) 0.017(5) 0.010(4)
C38 0.033(5) 0.034(5) 0.043(6) -0.011(5) -0.007(4) 0.012(4)
C39 0.033(4) 0.021(4) 0.055(6) -0.011(5) 0.007(6) 0.010(3)
C321 0.043(6) 0.035(5) 0.038(6) 0.004(5) -0.004(5) 0.024(4)
C322 0.070(7) 0.045(6) 0.031(6) -0.007(5) -0.006(5) 0.035(6)
C323 0.056(7) 0.045(6) 0.054(8) 0.018(6) 0.035(6) 0.031(5)
C361 0.038(5) 0.035(5) 0.022(5) 0.009(4) -0.005(4) 0.022(4)
C362 0.072(8) 0.056(7) 0.057(9) 0.026(6) 0.010(6) 0.036(6)
C363 0.050(6) 0.044(6) 0.043(7) -0.011(5) -0.016(5) 0.029(5)
Si2 0.013(2) 0.018(2) 0.091(8) -0.002(4) 0.004(4) 0.0081(18)
C17 0.011(5) 0.023(5) 0.094(12) -0.011(6) -0.004(7) 0.010(3)
C18 0.028(8) 0.027(7) 0.105(11) -0.001(6) -0.012(8) 0.014(6)
C19 0.032(7) 0.020(6) 0.103(10) -0.013(7) 0.002(9) 0.012(5)
Si2A 0.027(5) 0.030(5) 0.089(10) -0.020(7) -0.010(7) 0.016(4)
C18A 0.020(9) 0.028(9) 0.095(11) -0.015(8) -0.009(9) 0.012(8)
C19A 0.029(8) 0.025(8) 0.093(10) -0.018(9) -0.007(10) 0.022(7)

loop_
_atom_type_symbol
_atom_type_description
_atom_type_scat_dispersion_real
_atom_type_scat_dispersion_imag
_atom_type_scat_source
C C 0.0033 0.0016 'International Tables Vol C Tables 4.2.6.8 and 6.1.1.4'
H H 0.0000 0.0000 'International Tables Vol C Tables 4.2.6.8 and 6.1.1.4'
N N 0.0061 0.0033 'International Tables Vol C Tables 4.2.6.8 and 6.1.1.4'
O O 0.0106 0.0060 'International Tables Vol C Tables 4.2.6.8 and 6.1.1.4'
Si Si 0.0817 0.0704 'International Tables Vol C Tables 4.2.6.8 and 6.1.1.4'
Ge Ge 0.1547 1.8001 'International Tables Vol C Tables 4.2.6.8 and 6.1.1.4'

loop_
_geom_angle_atom_site_label_1
_geom_angle_atom_site_label_2
_geom_angle_atom_site_label_3
_geom_angle
_geom_angle_site_symmetry_1
_geom_angle_site_symmetry_3
O1 Ge1 O1 110.0(4) . 3_655
O1 Ge1 O1 110.0(4) . 2_545
O1 Ge1 O1 110.0(4) 3_655 2_545
O2 Ge2 O2 108.5(4) . 3_655
O2 Ge2 O2 108.5(4) . 2_545
O2 Ge2 O2 108.5(4) 3_655 2_545
O3 Ge3 O3 108.7(4) . 2_545
O3 Ge3 O3 108.7(4) . 3_655
O3 Ge3 O3 108.7(4) 2_545 3_655
O4 Ge4 O4 109.3(3) . 2_545
O4 Ge4 O4 109.3(3) . 3_655
O4 Ge4 O4 109.3(3) 2_545 3_655
O5 Ge5 O5 110.1(2) 2 .
O5 Ge5 O5 110.1(2) 2 3
O5 Ge5 O5 110.1(2) . 3
O6 Ge6 O6 110.6(3) 2 .
O6 Ge6 O6 110.6(3) 2 3
O6 Ge6 O6 110.6(3) . 3
O2 Si1 O1 106.6(4) . .
O2 Si1 N1 108.6(5) . .
O1 Si1 N1 109.6(5) . .
O2 Si1 C10 110.0(6) . .
O1 Si1 C10 110.2(6) . .
N1 Si1 C10 111.8(4) . .
O3 Si3 O4 105.6(4) . .
O3 Si3 N2 108.8(5) . .
O4 Si3 N2 110.2(5) . .
O3 Si3 C20 109.8(6) . .
O4 Si3 C20 111.0(6) . .
N2 Si3 C20 111.2(4) . .
N2 Si4 C28 110.7(5) . .
N2 Si4 C29 112.4(5) . .
C28 Si4 C29 109.7(4) . .
N2 Si4 C27 109.3(3) . .
C28 Si4 C27 108.4(6) . .
C29 Si4 C27 106.2(6) . .
O5 Si5 O6 107.0(2) . .
O5 Si5 N3 109.6(4) . .
O6 Si5 N3 109.8(4) . .
O5 Si5 C30 109.2(5) . .
O6 Si5 C30 108.7(5) . .
N3 Si5 C30 112.4(3) . .
N3 Si6 C39 109.3(3) . .
N3 Si6 C37 111.9(5) . .
C39 Si6 C37 106.6(5) . .
N3 Si6 C38 110.0(5) . .
C39 Si6 C38 108.2(5) . .
C37 Si6 C38 110.7(4) . .
C11 N1 Si1 118.6(4) . .
C11 N1 Si2 116.8(6) . .
Si1 N1 Si2 123.8(5) . .
C11 N1 Si2A 115.8(8) . .
Si1 N1 Si2A 125.0(7) . .
Si2 N1 Si2A 16.2(7) . .
C21 N2 C21A 18.4(5) . .
C21 N2 Si3 117.1(6) . .
C21A N2 Si3 118.3(6) . .
C21 N2 Si4 116.3(6) . .
C21A N2 Si4 115.7(6) . .
Si3 N2 Si4 125.5(4) . .
C31 N3 Si5 118.8(4) . .
C31 N3 Si6 115.4(3) . .
Si5 N3 Si6 125.7(3) . .
Si1 O1 Ge1 139.4(6) . .
Si1 O2 Ge2 137.2(5) . .
Si3 O3 Ge3 137.0(5) . .
Si3 O4 Ge4 141.1(6) . .
Si5 O5 Ge5 139.4(5) . .
Si5 O6 Ge6 138.4(5) . .
Si1 C10 H10A 109.5 . .
Si1 C10 H10B 109.5 . .
H10A C10 H10B 109.5 . .
Si1 C10 H10C 109.5 . .
H10A C10 H10C 109.5 . .
H10B C10 H10C 109.5 . .
C12 C11 C16 120.0 . .
C12 C11 N1 117.5(7) . .
C16 C11 N1 122.4(7) . .
C11 C12 C13 120.0 . .
C11 C12 C121 123.1(6) . .
C13 C12 C121 116.9(6) . .
C12 C13 C14 120.0 . .
C12 C13 H13A 120.0 . .
C14 C13 H13A 120.0 . .
C15 C14 C13 120.0 . .
C15 C14 H14A 120.0 . .
C13 C14 H14A 120.0 . .
C16 C15 C14 120.0 . .
C16 C15 H15A 120.0 . .
C14 C15 H15A 120.0 . .
C15 C16 C11 120.0 . .
C15 C16 C161 117.8(6) . .
C11 C16 C161 122.2(6) . .
C12 C121 C122 114.3(9) . .
C12 C121 C123 113.5(9) . .
C122 C121 C123 105.3(11) . .
C12 C121 H12A 107.8 . .
C122 C121 H12A 107.8 . .
C123 C121 H12A 107.8 . .
C121 C122 H12B 109.5 . .
C121 C122 H12C 109.5 . .
H12B C122 H12C 109.5 . .
C121 C122 H12D 109.5 . .
H12B C122 H12D 109.5 . .
H12C C122 H12D 109.5 . .
C121 C123 H12E 109.5 . .
C121 C123 H12F 109.5 . .
H12E C123 H12F 109.5 . .
C121 C123 H12G 109.5 . .
H12E C123 H12G 109.5 . .
H12F C123 H12G 109.5 . .
C16 C161 C163 112.2(9) . .
C16 C161 C162 113.1(10) . .
C163 C161 C162 107.2(11) . .
C16 C161 H16A 108.1 . .
C163 C161 H16A 108.1 . .
C162 C161 H16A 108.1 . .
C161 C162 H16B 109.5 . .
C161 C162 H16C 109.5 . .
H16B C162 H16C 109.5 . .
C161 C162 H16D 109.5 . .
H16B C162 H16D 109.5 . .
H16C C162 H16D 109.5 . .
C161 C163 H16E 109.5 . .
C161 C163 H16F 109.5 . .
H16E C163 H16F 109.5 . .
C161 C163 H16G 109.5 . .
H16E C163 H16G 109.5 . .
H16F C163 H16G 109.5 . .
Si3 C20 H20A 109.5 . .
Si3 C20 H20B 109.5 . .
H20A C20 H20B 109.5 . .
Si3 C20 H20C 109.5 . .
H20A C20 H20C 109.5 . .
H20B C20 H20C 109.5 . .
C22 C21 C26 120.0 . .
C22 C21 N2 127.9(8) . .
C26 C21 N2 111.8(8) . .
C21 C22 C23 120.0 . .
C21 C22 C221 122.8(8) . .
C23 C22 C221 117.2(8) . .
C24 C23 C22 120.0 . .
C24 C23 H23A 120.0 . .
C22 C23 H23A 120.0 . .
C23 C24 C25 120.0 . .
C23 C24 H24A 120.0 . .
C25 C24 H24A 120.0 . .
C24 C25 C26 120.0 . .
C24 C25 H25A 120.0 . .
C26 C25 H25A 120.0 . .
C25 C26 C21 120.0 . .
C25 C26 C261 116.5(9) . .
C21 C26 C261 123.5(9) . .
C22 C221 C223 113.5(14) . .
C22 C221 C222 113.1(14) . .
C223 C221 C222 105.2(15) . .
C22 C221 H22A 108.3 . .
C223 C221 H22A 108.3 . .
C222 C221 H22A 108.3 . .
C221 C222 H22B 109.5 . .
C221 C222 H22C 109.5 . .
H22B C222 H22C 109.5 . .
C221 C222 H22D 109.5 . .
H22B C222 H22D 109.5 . .
H22C C222 H22D 109.5 . .
C221 C223 H22E 109.5 . .
C221 C223 H22F 109.5 . .
H22E C223 H22F 109.5 . .
C221 C223 H22G 109.5 . .
H22E C223 H22G 109.5 . .
H22F C223 H22G 109.5 . .
C26 C261 C262 114.3(14) . .
C26 C261 C263 113.8(14) . .
C262 C261 C263 110.9(16) . .
C26 C261 H26A 105.7 . .
C262 C261 H26A 105.7 . .
C263 C261 H26A 105.7 . .
C261 C262 H26B 109.5 . .
C261 C262 H26C 109.5 . .
H26B C262 H26C 109.5 . .
C261 C262 H26D 109.5 . .
H26B C262 H26D 109.5 . .
H26C C262 H26D 109.5 . .
C261 C263 H26E 109.5 . .
C261 C263 H26F 109.5 . .
H26E C263 H26F 109.5 . .
C261 C263 H26G 109.5 . .
H26E C263 H26G 109.5 . .
H26F C263 H26G 109.5 . .
C22A C21A C26A 120.0 . .
C22A C21A N2 114.9(9) . .
C26A C21A N2 125.0(9) . .
C22F C22A C21A 119.9(11) . .
C22F C22A C23A 120.0(11) . .
C21A C22A C23A 120.0 . .
C22A C23A C24A 120.0 . .
C22A C23A H23B 120.0 . .
C24A C23A H23B 120.0 . .
C25A C24A C23A 120.0 . .
C25A C24A H24B 120.0 . .
C23A C24A H24B 120.0 . .
C24A C25A C26A 120.0 . .
C24A C25A H25B 120.0 . .
C26A C25A H25B 120.0 . .
C25A C26A C21A 120.0 . .
C25A C26A C26D 114.4(9) . .
C21A C26A C26D 125.6(9) . .
C22F C22D H22H 109.5 . .
C22F C22D H22I 109.5 . .
H22H C22D H22I 109.5 . .
C22F C22D H22J 109.5 . .
H22H C22D H22J 109.5 . .
H22I C22D H22J 109.5 . .
C22F C22E H22K 109.5 . .
C22F C22E H22L 109.5 . .
H22K C22E H22L 109.5 . .
C22F C22E H22M 109.5 . .
H22K C22E H22M 109.5 . .
H22L C22E H22M 109.5 . .
C22A C22F C22E 117.2(17) . .
C22A C22F C22D 114.5(17) . .
C22E C22F C22D 104.8(18) . .
C22A C22F H22N 106.5 . .
C22E C22F H22N 106.5 . .
C22D C22F H22N 106.5 . .
C26F C26D C26A 112.5(15) . .
C26F C26D C26E 105.3(16) . .
C26A C26D C26E 112.8(14) . .
C26F C26D H26H 108.7 . .
C26A C26D H26H 108.7 . .
C26E C26D H26H 108.7 . .
C26D C26E H26I 109.5 . .
C26D C26E H26J 109.5 . .
H26I C26E H26J 109.5 . .
C26D C26E H26K 109.5 . .
H26I C26E H26K 109.5 . .
H26J C26E H26K 109.5 . .
C26D C26F H26L 109.5 . .
C26D C26F H26M 109.5 . .
H26L C26F H26M 109.5 . .
C26D C26F H26N 109.5 . .
H26L C26F H26N 109.5 . .
H26M C26F H26N 109.5 . .
Si4 C27 H27A 109.5 . .
Si4 C27 H27B 109.5 . .
H27A C27 H27B 109.5 . .
Si4 C27 H27C 109.5 . .
H27A C27 H27C 109.5 . .
H27B C27 H27C 109.5 . .
Si4 C28 H28A 109.5 . .
Si4 C28 H28B 109.5 . .
H28A C28 H28B 109.5 . .
Si4 C28 H28C 109.5 . .
H28A C28 H28C 109.5 . .
H28B C28 H28C 109.5 . .
Si4 C29 H29A 109.5 . .
Si4 C29 H29B 109.5 . .
H29A C29 H29B 109.5 . .
Si4 C29 H29C 109.5 . .
H29A C29 H29C 109.5 . .
H29B C29 H29C 109.5 . .
Si5 C30 H30A 109.5 . .
Si5 C30 H30B 109.5 . .
H30A C30 H30B 109.5 . .
Si5 C30 H30C 109.5 . .
H30A C30 H30C 109.5 . .
H30B C30 H30C 109.5 . .
C32 C31 C36 120.0 . .
C32 C31 N3 121.7(6) . .
C36 C31 N3 118.2(6) . .
C31 C32 C33 120.0 . .
C31 C32 C321 124.0(6) . .
C33 C32 C321 116.0(6) . .
C34 C33 C32 120.0 . .
C34 C33 H33A 120.0 . .
C32 C33 H33A 120.0 . .
C33 C34 C35 120.0 . .
C33 C34 H34A 120.0 . .
C35 C34 H34A 120.0 . .
C34 C35 C36 120.0 . .
C34 C35 H35A 120.0 . .
C36 C35 H35A 120.0 . .
C35 C36 C31 120.0 . .
C35 C36 C361 116.2(5) . .
C31 C36 C361 123.8(5) . .
Si6 C37 H37A 109.5 . .
Si6 C37 H37B 109.5 . .
H37A C37 H37B 109.5 . .
Si6 C37 H37C 109.5 . .
H37A C37 H37C 109.5 . .
H37B C37 H37C 109.5 . .
Si6 C38 H38A 109.5 . .
Si6 C38 H38B 109.5 . .
H38A C38 H38B 109.5 . .
Si6 C38 H38C 109.5 . .
H38A C38 H38C 109.5 . .
H38B C38 H38C 109.5 . .
Si6 C39 H39A 109.5 . .
Si6 C39 H39B 109.5 . .
H39A C39 H39B 109.5 . .
Si6 C39 H39C 109.5 . .
H39A C39 H39C 109.5 . .
H39B C39 H39C 109.5 . .
C323 C321 C322 112.1(10) . .
C323 C321 C32 110.3(9) . .
C322 C321 C32 110.9(8) . .
C323 C321 H32A 107.8 . .
C322 C321 H32A 107.8 . .
C32 C321 H32A 107.8 . .
C321 C322 H32B 109.5 . .
C321 C322 H32C 109.5 . .
H32B C322 H32C 109.5 . .
C321 C322 H32D 109.5 . .
H32B C322 H32D 109.5 . .
H32C C322 H32D 109.5 . .
C321 C323 H32E 109.5 . .
C321 C323 H32F 109.5 . .
H32E C323 H32F 109.5 . .
C321 C323 H32G 109.5 . .
H32E C323 H32G 109.5 . .
H32F C323 H32G 109.5 . .
C363 C361 C362 109.0(9) . .
C363 C361 C36 113.0(9) . .
C362 C361 C36 111.9(9) . .
C363 C361 H36A 107.6 . .
C362 C361 H36A 107.6 . .
C36 C361 H36A 107.6 . .
C361 C362 H36B 109.5 . .
C361 C362 H36C 109.5 . .
H36B C362 H36C 109.5 . .
C361 C362 H36D 109.5 . .
H36B C362 H36D 109.5 . .
H36C C362 H36D 109.5 . .
C361 C363 H36E 109.5 . .
C361 C363 H36F 109.5 . .
H36E C363 H36F 109.5 . .
C361 C363 H36G 109.5 . .
H36E C363 H36G 109.5 . .
H36F C363 H36G 109.5 . .
N1 Si2 C19 108.0(11) . .
N1 Si2 C17 110.0(8) . .
C19 Si2 C17 106.6(11) . .
N1 Si2 C18 115.6(10) . .
C19 Si2 C18 106.3(11) . .
C17 Si2 C18 109.8(11) . .
Si2 C17 H17A 109.5 . .
Si2 C17 H17B 109.5 . .
H17A C17 H17B 109.5 . .
Si2 C17 H17C 109.5 . .
H17A C17 H17C 109.5 . .
H17B C17 H17C 109.5 . .
Si2 C18 H18A 109.5 . .
Si2 C18 H18B 109.5 . .
H18A C18 H18B 109.5 . .
Si2 C18 H18C 109.5 . .
H18A C18 H18C 109.5 . .
H18B C18 H18C 109.5 . .
Si2 C19 H19A 109.5 . .
Si2 C19 H19B 109.5 . .
H19A C19 H19B 109.5 . .
Si2 C19 H19C 109.5 . .
H19A C19 H19C 109.5 . .
H19B C19 H19C 109.5 . .
N1 Si2A C19A 116.4(14) . .
N1 Si2A C18A 104.7(16) . .
C19A Si2A C18A 113.5(16) . .
N1 Si2A C17A 108.6(16) . .
C19A Si2A C17A 108.3(16) . .
C18A Si2A C17A 104.6(15) . .
Si2A C17A H17D 109.5 . .
Si2A C17A H17E 109.5 . .
H17D C17A H17E 109.5 . .
Si2A C17A H17F 109.5 . .
H17D C17A H17F 109.5 . .
H17E C17A H17F 109.5 . .
Si2A C18A H18D 109.5 . .
Si2A C18A H18E 109.5 . .
H18D C18A H18E 109.5 . .
Si2A C18A H18F 109.5 . .
H18D C18A H18F 109.5 . .
H18E C18A H18F 109.5 . .
Si2A C19A H19D 109.5 . .
Si2A C19A H19E 109.5 . .
H19D C19A H19E 109.5 . .
Si2A C19A H19F 109.5 . .
H19D C19A H19F 109.5 . .
H19E C19A H19F 109.5 . .

loop_
_geom_bond_atom_site_label_1
_geom_bond_atom_site_label_2
_geom_bond_distance
_geom_bond_site_symmetry_2
Ge1 O1 1.733(7) .
Ge1 O1 1.733(8) 3_655
Ge1 O1 1.733(7) 2_545
Ge2 O2 1.747(8) .
Ge2 O2 1.747(8) 3_655
Ge2 O2 1.747(8) 2_545
Ge3 O3 1.731(7) .
Ge3 O3 1.731(7) 2_545
Ge3 O3 1.731(7) 3_655
Ge4 O4 1.733(8) .
Ge4 O4 1.733(8) 2_545
Ge4 O4 1.733(8) 3_655
Ge5 O5 1.722(7) 2
Ge5 O5 1.722(7) .
Ge5 O5 1.722(7) 3
Ge6 O6 1.720(7) 2
Ge6 O6 1.720(7) .
Ge6 O6 1.720(7) 3
Si1 O2 1.619(9) .
Si1 O1 1.635(10) .
Si1 N1 1.718(7) .
Si1 C10 1.844(10) .
Si3 O3 1.626(10) .
Si3 O4 1.629(9) .
Si3 N2 1.722(7) .
Si3 C20 1.845(10) .
Si4 N2 1.753(7) .
Si4 C28 1.855(13) .
Si4 C29 1.862(10) .
Si4 C27 1.867(8) .
Si5 O5 1.631(7) .
Si5 O6 1.648(8) .
Si5 N3 1.714(5) .
Si5 C30 1.834(7) .
Si6 N3 1.754(5) .
Si6 C39 1.861(8) .
Si6 C37 1.862(12) .
Si6 C38 1.897(11) .
N1 C11 1.464(7) .
N1 Si2 1.763(15) .
N1 Si2A 1.82(2) .
N2 C21 1.488(9) .
N2 C21A 1.496(10) .
N3 C31 1.457(6) .
C10 H10A 0.9800 .
C10 H10B 0.9800 .
C10 H10C 0.9800 .
C11 C12 1.3900 .
C11 C16 1.3900 .
C12 C13 1.3900 .
C12 C121 1.520(16) .
C13 C14 1.3900 .
C13 H13A 0.9500 .
C14 C15 1.3900 .
C14 H14A 0.9500 .
C15 C16 1.3900 .
C15 H15A 0.9500 .
C16 C161 1.499(13) .
C121 C122 1.571(16) .
C121 C123 1.608(15) .
C121 H12A 1.0000 .
C122 H12B 0.9800 .
C122 H12C 0.9800 .
C122 H12D 0.9800 .
C123 H12E 0.9800 .
C123 H12F 0.9800 .
C123 H12G 0.9800 .
C161 C163 1.512(18) .
C161 C162 1.539(16) .
C161 H16A 1.0000 .
C162 H16B 0.9800 .
C162 H16C 0.9800 .
C162 H16D 0.9800 .
C163 H16E 0.9800 .
C163 H16F 0.9800 .
C163 H16G 0.9800 .
C20 H20A 0.9800 .
C20 H20B 0.9800 .
C20 H20C 0.9800 .
C21 C22 1.3900 .
C21 C26 1.3900 .
C22 C23 1.3900 .
C22 C221 1.481(16) .
C23 C24 1.3900 .
C23 H23A 0.9500 .
C24 C25 1.3900 .
C24 H24A 0.9500 .
C25 C26 1.3900 .
C25 H25A 0.9500 .
C26 C261 1.526(19) .
C221 C223 1.53(3) .
C221 C222 1.57(3) .
C221 H22A 1.0000 .
C222 H22B 0.9800 .
C222 H22C 0.9800 .
C222 H22D 0.9800 .
C223 H22E 0.9800 .
C223 H22F 0.9800 .
C223 H22G 0.9800 .
C261 C262 1.52(3) .
C261 C263 1.59(3) .
C261 H26A 1.0000 .
C262 H26B 0.9800 .
C262 H26C 0.9800 .
C262 H26D 0.9800 .
C263 H26E 0.9800 .
C263 H26F 0.9800 .
C263 H26G 0.9800 .
C21A C22A 1.3900 .
C21A C26A 1.3900 .
C22A C22F 1.38(2) .
C22A C23A 1.3900 .
C23A C24A 1.3900 .
C23A H23B 0.9500 .
C24A C25A 1.3900 .
C24A H24B 0.9500 .
C25A C26A 1.3900 .
C25A H25B 0.9500 .
C26A C26D 1.551(18) .
C22D C22F 1.58(3) .
C22D H22H 0.9800 .
C22D H22I 0.9800 .
C22D H22J 0.9800 .
C22E C22F 1.58(3) .
C22E H22K 0.9800 .
C22E H22L 0.9800 .
C22E H22M 0.9800 .
C22F H22N 1.0000 .
C26D C26F 1.53(3) .
C26D C26E 1.60(3) .
C26D H26H 1.0000 .
C26E H26I 0.9800 .
C26E H26J 0.9800 .
C26E H26K 0.9800 .
C26F H26L 0.9800 .
C26F H26M 0.9800 .
C26F H26N 0.9800 .
C27 H27A 0.9800 .
C27 H27B 0.9800 .
C27 H27C 0.9800 .
C28 H28A 0.9800 .
C28 H28B 0.9800 .
C28 H28C 0.9800 .
C29 H29A 0.9800 .
C29 H29B 0.9800 .
C29 H29C 0.9800 .
C30 H30A 0.9800 .
C30 H30B 0.9800 .
C30 H30C 0.9800 .
C31 C32 1.3900 .
C31 C36 1.3900 .
C32 C33 1.3900 .
C32 C321 1.520(11) .
C33 C34 1.3900 .
C33 H33A 0.9500 .
C34 C35 1.3900 .
C34 H34A 0.9500 .
C35 C36 1.3900 .
C35 H35A 0.9500 .
C36 C361 1.567(11) .
C37 H37A 0.9800 .
C37 H37B 0.9800 .
C37 H37C 0.9800 .
C38 H38A 0.9800 .
C38 H38B 0.9800 .
C38 H38C 0.9800 .
C39 H39A 0.9800 .
C39 H39B 0.9800 .
C39 H39C 0.9800 .
C321 C323 1.508(15) .
C321 C322 1.500(14) .
C321 H32A 1.0000 .
C322 H32B 0.9800 .
C322 H32C 0.9800 .
C322 H32D 0.9800 .
C323 H32E 0.9800 .
C323 H32F 0.9800 .
C323 H32G 0.9800 .
C361 C363 1.533(14) .
C361 C362 1.553(14) .
C361 H36A 1.0000 .
C362 H36B 0.9800 .
C362 H36C 0.9800 .
C362 H36D 0.9800 .
C363 H36E 0.9800 .
C363 H36F 0.9800 .
C363 H36G 0.9800 .
Si2 C19 1.77(2) .
Si2 C17 1.852(17) .
Si2 C18 1.86(2) .
C17 H17A 0.9800 .
C17 H17B 0.9800 .
C17 H17C 0.9800 .
C18 H18A 0.9800 .
C18 H18B 0.9800 .
C18 H18C 0.9800 .
C19 H19A 0.9800 .
C19 H19B 0.9800 .
C19 H19C 0.9800 .
Si2A C19A 1.84(3) .
Si2A C18A 1.87(3) .
Si2A C17A 1.89(3) .
C17A H17D 0.9800 .
C17A H17E 0.9800 .
C17A H17F 0.9800 .
C18A H18D 0.9800 .
C18A H18E 0.9800 .
C18A H18F 0.9800 .
C19A H19D 0.9800 .
C19A H19E 0.9800 .
C19A H19F 0.9800 .
